data_7029092
loop_
_publ_author_name
'Perrin, Andrea'
'Myers, Dominic'
'Fucke, Katharina'
'Musa, Osama M.'
'Steed, Jonathan W.'

_publ_section_title
;
 N-Alkyl pyrrolidone ether podands as versatile alkali metal ion chelants.
;
_journal_issue 8
_journal_name_full 'Dalton transactions (Cambridge, England : 2003)'
_journal_page_first 3153
_journal_page_last 3161
_journal_paper_doi 10.1039/c3dt53001a
_journal_volume 43
_journal_year 2014
_chemical_formula_moiety '3(F6 P), C48 H80 N8 Na3 O12, 0.28(H2O)'
_chemical_formula_sum 'C48 H80.56 F18 N8 Na3 O12.28 P3'
_chemical_formula_weight 1470.16
_chemical_name_systematic
;
 ? 
;
_space_group_crystal_system triclinic
_space_group_IT_number 2
_space_group_name_Hall '-P 1'
_space_group_name_H-M_alt 'P -1'
_symmetry_space_group_name_Hall '-P 1'
_symmetry_space_group_name_H-M 'P -1'
_atom_sites_solution_hydrogens geom
_atom_sites_solution_primary direct
_atom_sites_solution_secondary difmap
_audit_creation_date 2012-12-30
_audit_creation_method
;
  Olex2 1.2
  (compiled Nov  5 2012 18:25:38, GUI svn.r4372)
;
_cell_angle_alpha 85.700(2)
_cell_angle_beta 84.890(2)
_cell_angle_gamma 88.882(2)
_cell_formula_units_Z 2
_cell_length_a 13.2010(4)
_cell_length_b 13.6768(4)
_cell_length_c 18.1009(5)
_cell_measurement_reflns_used 12895
_cell_measurement_temperature 120.0
_cell_measurement_theta_max 29.2198
_cell_measurement_theta_min 2.6150
_cell_volume 3245.65(16)
_computing_cell_refinement
;
CrysAlisPro, Agilent Technologies,
Version 1.171.35.15 (release 03-08-2011 CrysAlis171 .NET)
(compiled Aug  3 2011,13:03:54)
;
_computing_data_collection
;
CrysAlisPro, Agilent Technologies,
Version 1.171.35.15 (release 03-08-2011 CrysAlis171 .NET)
(compiled Aug  3 2011,13:03:54)
;
_computing_data_reduction
;
CrysAlisPro, Agilent Technologies,
Version 1.171.35.15 (release 03-08-2011 CrysAlis171 .NET)
(compiled Aug  3 2011,13:03:54)
;
_computing_molecular_graphics
;
O. V. Dolomanov, L. J. Bourhis, R. J. Gildea, J. A. K. Howard and H. Puschmann,
OLEX2: a complete structure solution, refinement and analysis program.
J. Appl. Cryst. (2009). 42, 339-341.
;
_computing_publication_material
;
O. V. Dolomanov, L. J. Bourhis, R. J. Gildea, J. A. K. Howard and H. Puschmann,
OLEX2: a complete structure solution, refinement and analysis program.
J. Appl. Cryst. (2009). 42, 339-341.
;
_computing_structure_refinement
;
SHELXL, G.M. Sheldrick, Acta Cryst.
(2008). A64, 112-122
;
_computing_structure_solution 'SHELXS-97 (Sheldrick, 1990)'
_diffrn_ambient_temperature 120.0
_diffrn_detector_area_resol_mean 16.1511
_diffrn_measured_fraction_theta_full 0.992
_diffrn_measured_fraction_theta_max 0.992
_diffrn_measurement_details
;
  1 omega  -79.00   11.00   1.0000   15.0000
omega____ theta____ kappa____ phi______ frames
    -      -17.9366  -77.0000  -60.0000 90

  2 omega  -88.00   11.00   1.0000   15.0000
omega____ theta____ kappa____ phi______ frames
    -      -17.9366  -77.0000   90.0000 99

  3 omega  -73.00  -46.00   1.0000   15.0000
omega____ theta____ kappa____ phi______ frames
    -      -17.9366 -179.0000  -30.0000 27

  4 omega   38.00   87.00   1.0000   15.0000
omega____ theta____ kappa____ phi______ frames
    -       18.5616   57.0000  120.0000 49

  5 omega   36.00   67.00   1.0000   15.0000
omega____ theta____ kappa____ phi______ frames
    -       18.5616 -125.0000   42.0000 31

  6 omega   18.00   70.00   1.0000   15.0000
omega____ theta____ kappa____ phi______ frames
    -       18.5616 -125.0000 -120.0000 52

  7 omega  -49.00   39.00   1.0000   15.0000
omega____ theta____ kappa____ phi______ frames
    -       18.5616  -57.0000 -150.0000 88

  8 omega  -50.00   38.00   1.0000   15.0000
omega____ theta____ kappa____ phi______ frames
    -       18.5616  -57.0000  -30.0000 88

  9 omega  -87.00    3.00   1.0000   15.0000
omega____ theta____ kappa____ phi______ frames
    -      -17.9366  -57.0000  120.0000 90

 10 omega  -94.00  -34.00   1.0000   15.0000
omega____ theta____ kappa____ phi______ frames
    -      -17.9366 -179.0000 -180.0000 60

 11 omega  -94.00  -34.00   1.0000   15.0000
omega____ theta____ kappa____ phi______ frames
    -      -17.9366 -179.0000   30.0000 60

 12 omega  -90.00    8.00   1.0000   15.0000
omega____ theta____ kappa____ phi______ frames
    -      -17.9366  -38.0000 -180.0000 98

 13 omega   -3.00   61.00   1.0000   15.0000
omega____ theta____ kappa____ phi______ frames
    -       18.5616 -100.0000   60.0000 64

 14 omega   -7.00   91.00   1.0000   15.0000
omega____ theta____ kappa____ phi______ frames
    -       18.5616   38.0000   60.0000 98

 15 omega  -39.00   51.00   1.0000   15.0000
omega____ theta____ kappa____ phi______ frames
    -      -17.9366   57.0000  150.0000 90

 16 omega  -39.00  -14.00   1.0000   15.0000
omega____ theta____ kappa____ phi______ frames
    -      -17.9366   57.0000  -90.0000 25

 17 omega   18.00   76.00   1.0000   15.0000
omega____ theta____ kappa____ phi______ frames
    -       18.5616 -125.0000 -137.0000 58

 18 omega   -3.00   61.00   1.0000   15.0000
omega____ theta____ kappa____ phi______ frames
    -       18.5616 -100.0000  -30.0000 64
;
_diffrn_measurement_device_type 'Xcalibur, Sapphire3, Gemini ultra'
_diffrn_measurement_method '\w scans'
_diffrn_orient_matrix_UB_11 0.0199504000
_diffrn_orient_matrix_UB_12 -0.0482653000
_diffrn_orient_matrix_UB_13 0.0055205000
_diffrn_orient_matrix_UB_21 0.0114799000
_diffrn_orient_matrix_UB_22 -0.0014418000
_diffrn_orient_matrix_UB_23 -0.0389400000
_diffrn_orient_matrix_UB_31 0.0487932000
_diffrn_orient_matrix_UB_32 0.0193303000
_diffrn_orient_matrix_UB_33 0.0030718000
_diffrn_radiation_monochromator graphite
_diffrn_radiation_type 'Mo K\a'
_diffrn_radiation_wavelength 0.7107
_diffrn_reflns_av_R_equivalents 0.0868
_diffrn_reflns_av_unetI/netI 0.0638
_diffrn_reflns_limit_h_max 17
_diffrn_reflns_limit_h_min -17
_diffrn_reflns_limit_k_max 17
_diffrn_reflns_limit_k_min -17
_diffrn_reflns_limit_l_max 23
_diffrn_reflns_limit_l_min -23
_diffrn_reflns_number 76405
_diffrn_reflns_theta_full 27.50
_diffrn_reflns_theta_max 27.50
_diffrn_reflns_theta_min 2.62
_diffrn_source 'Enhance (Mo) X-ray Source'
_exptl_absorpt_coefficient_mu 0.226
_exptl_absorpt_correction_T_max 0.996
_exptl_absorpt_correction_T_min 0.983
_exptl_absorpt_correction_type analytical
_exptl_absorpt_process_details
;
CrysAlisPro, Agilent Technologies,
Version 1.171.35.15 (release 03-08-2011 CrysAlis171 .NET)
(compiled Aug  3 2011,13:03:54)
Analytical numeric absorption correction using a multifaceted crystal
            model based on expressions derived by R.C. Clark & J.S. Reid.
(Clark, R. C. & Reid, J. S. (1995). Acta Cryst. A51, 887-897)
;
_exptl_crystal_colour colourless
_exptl_crystal_colour_lustre clear
_exptl_crystal_colour_modifier light
_exptl_crystal_colour_primary colourless
_exptl_crystal_density_diffrn 1.504
_exptl_crystal_density_method 'not measured'
_exptl_crystal_description plate
_exptl_crystal_F_000 1525
_exptl_crystal_size_max 0.7422
_exptl_crystal_size_mid 0.4462
_exptl_crystal_size_min 0.1434
_refine_diff_density_max 0.526
_refine_diff_density_min -0.493
_refine_diff_density_rms 0.066
_refine_ls_extinction_method none
_refine_ls_goodness_of_fit_ref 1.029
_refine_ls_hydrogen_treatment constr
_refine_ls_matrix_type full
_refine_ls_number_parameters 894
_refine_ls_number_reflns 14788
_refine_ls_number_restraints 0
_refine_ls_restrained_S_all 1.029
_refine_ls_R_factor_all 0.0879
_refine_ls_R_factor_gt 0.0563
_refine_ls_shift/su_max 0.001
_refine_ls_shift/su_mean 0.000
_refine_ls_structure_factor_coef Fsqd
_refine_ls_weighting_details 'calc w=1/[\s^2^(Fo^2^)+(0.0496P)^2^+2.0947P] where P=(Fo^2^+2Fc^2^)/3'
_refine_ls_weighting_scheme calc
_refine_ls_wR_factor_gt 0.1197
_refine_ls_wR_factor_ref 0.1370
_reflns_number_gt 10349
_reflns_number_total 14788
_reflns_threshold_expression >2sigma(I)
_cod_data_source_file c3dt53001a.txt
_cod_data_source_block 12srv067
_cod_database_code 7029092
_chemical_oxdiff_formula 'C12 H20 N2 O3 Na P F6'
_reflns_odcompleteness_completeness 99.89
_reflns_odcompleteness_iscentric 1
_reflns_odcompleteness_theta 26.32
_olex2_refinement_description
;
1. Fixed Uiso
 At 1.2 times of:
  {H6A,H6B} of C6, {H41,H3} of C41, {H22A,H22B} of C22, {H16A,H16B} of C16,
  {H23A,H23B} of C23, {H20A,H20B} of C20, {H29A,H29B} of C29, {H30A,H30B} of
  C30, {H15A,H15B} of C15, {H18A,H18B} of C18, {H44A,H44B} of C44, {H7A,H7B} of
  C7, {H27A,H27B} of C27, {H40A,H40B} of C40, {H47A,H47B} of C47, {H14A,H14B}
  of C14, {H2A,H2B} of C2, {H48A,H48B} of C48, {H4A,H4B} of C4, {H39A,H39B} of
  C39, {H43A,H43B} of C43, {H35A,H35B} of C35, {H38A,H38B} of C38, {H42A,H42B}
  of C42, {H46A,H46B} of C46, {H8A,H8B} of C8, {H34A,H34B} of C34, {H17A,H17B}
  of C17, {H28A,H28B} of C28, {H24A,H24B} of C24, {H31A,H31B} of C31, {H19A,
  H19B} of C19, {H36A,H36B} of C36, {H32,H2} of C32, {H5A,H5B} of C5, {H26A,
  H26B} of C26, {H11A,H11B} of C11, {H3A,H3B} of C3, {H12A,H12B} of C12, {H10A,
  H10B} of C10
2. Others
 Sof(F7A)=Sof(F9A)=Sof(F8A)=Sof(F10)=Sof(F11A)=Sof(F12A)=1-Sof(F9A)=1-Sof(F9A)=
 1-Sof(F9A)=1-Sof(F9A)=1-Sof(F9A)=1-Sof(F9A)
3.a Secondary CH2 refined with riding coordinates:
 C6(H6A,H6B), C41(H41,H3), C22(H22A,H22B), C16(H16A,H16B), C23(H23A,H23B),
 C20(H20A,H20B), C29(H29A,H29B), C30(H30A,H30B), C15(H15A,H15B), C26(H26A,H26B),
  C5(H5A,H5B), C32(H32,H2), C36(H36A,H36B), C19(H19A,H19B), C31(H31A,H31B),
 C24(H24A,H24B), C28(H28A,H28B), C17(H17A,H17B), C34(H34A,H34B), C8(H8A,H8B),
 C46(H46A,H46B), C42(H42A,H42B), C38(H38A,H38B), C35(H35A,H35B), C18(H18A,H18B),
  C44(H44A,H44B), C7(H7A,H7B), C27(H27A,H27B), C40(H40A,H40B), C47(H47A,H47B),
 C14(H14A,H14B), C2(H2A,H2B), C48(H48A,H48B), C4(H4A,H4B), C39(H39A,H39B),
 C43(H43A,H43B), C10(H10A,H10B), C12(H12A,H12B), C3(H3A,H3B), C11(H11A,H11B)
;

loop_
_space_group_symop_id
_space_group_symop_operation_xyz
1 'x, y, z'
2 '-x, -y, -z'

loop_
_atom_site_label
_atom_site_type_symbol
_atom_site_fract_x
_atom_site_fract_y
_atom_site_fract_z
_atom_site_U_iso_or_equiv
_atom_site_adp_type
_atom_site_occupancy
_atom_site_symmetry_multiplicity
_atom_site_calc_flag
_atom_site_refinement_flags
_atom_site_disorder_assembly
_atom_site_disorder_group
P1 P 0.75194(5) 0.36956(5) 0.22373(4) 0.02468(15) Uani 1 1 d . . .
F2 F 0.79886(12) 0.47264(10) 0.23769(9) 0.0338(4) Uani 1 1 d . . .
F3 F 0.70438(13) 0.26703(11) 0.20913(11) 0.0478(5) Uani 1 1 d . . .
F5 F 0.68514(13) 0.42251(12) 0.16236(9) 0.0403(4) Uani 1 1 d . . .
F4 F 0.66123(12) 0.38711(12) 0.28617(9) 0.0417(4) Uani 1 1 d . . .
F6 F 0.81712(14) 0.31686(12) 0.28621(10) 0.0462(4) Uani 1 1 d . . .
F1 F 0.84259(13) 0.35229(14) 0.16201(10) 0.0517(5) Uani 1 1 d . . .
P2 P 0.80275(6) 0.75427(6) -0.00383(4) 0.03609(18) Uani 1 1 d . . .
Na1 Na 0.71961(7) 0.13326(6) -0.24393(5) 0.0212(2) Uani 1 1 d . . .
Na2 Na 0.71300(7) 0.35430(6) -0.18440(5) 0.0203(2) Uani 1 1 d . . .
Na3 Na 0.74035(7) 0.32584(7) -0.35942(5) 0.0229(2) Uani 1 1 d . . .
O5 O 0.83770(12) 0.40159(12) -0.10223(9) 0.0235(4) Uani 1 1 d . . .
O6 O 0.83834(12) 0.28914(12) -0.26022(9) 0.0218(4) Uani 1 1 d . . .
O9 O 0.69808(13) 0.48100(12) -0.28436(9) 0.0270(4) Uani 1 1 d . . .
O4 O 0.71725(13) 0.19807(12) -0.11992(9) 0.0242(4) Uani 1 1 d . . .
O7 O 0.61173(12) 0.27786(11) -0.26432(9) 0.0207(3) Uani 1 1 d . . .
O8 O 0.56619(12) 0.42781(12) -0.12740(9) 0.0230(4) Uani 1 1 d . . .
O1 O 0.84049(13) 0.01368(12) -0.23244(10) 0.0282(4) Uani 1 1 d . . .
O2 O 1.19466(12) -0.03298(12) -0.20345(9) 0.0245(4) Uani 1 1 d . . .
N3 N 0.78276(14) 0.22664(14) -0.01073(10) 0.0200(4) Uani 1 1 d . . .
N1 N 0.94147(15) -0.12363(14) -0.23051(11) 0.0220(4) Uani 1 1 d . . .
N6 N 0.62352(15) 0.60808(14) -0.22227(11) 0.0222(4) Uani 1 1 d . . .
O11 O 0.66992(13) 0.35311(12) -0.48339(9) 0.0261(4) Uani 1 1 d . . .
O12 O 0.74942(15) 0.15441(13) -0.37327(10) 0.0323(4) Uani 1 1 d . . .
N5 N 0.45077(14) 0.30234(14) -0.20919(11) 0.0199(4) Uani 1 1 d . . .
N4 N 0.98845(14) 0.34623(14) -0.22746(11) 0.0209(4) Uani 1 1 d . . .
N7 N 0.86151(16) 0.45765(15) -0.52734(11) 0.0252(5) Uani 1 1 d . . .
C21 C 0.93137(17) 0.28101(16) -0.25594(12) 0.0190(5) Uani 1 1 d . . .
O10 O 0.89151(13) 0.35165(13) -0.42819(10) 0.0311(4) Uani 1 1 d . . .
C25 C 0.51974(17) 0.29750(16) -0.26740(13) 0.0186(5) Uani 1 1 d . . .
C33 C 0.64448(18) 0.55650(17) -0.28214(14) 0.0230(5) Uani 1 1 d . . .
C6 C 1.11890(18) -0.07097(17) -0.24413(13) 0.0225(5) Uani 1 1 d . . .
H6A H 1.1422 -0.1344 -0.2631 0.027 Uiso 1 1 calc R . .
H6B H 1.1060 -0.0248 -0.2871 0.027 Uiso 1 1 calc R . .
N2 N 0.42046(15) -0.01052(15) -0.16239(12) 0.0272(5) Uani 1 1 d . . .
C41 C 0.76727(19) 0.50024(18) -0.49574(15) 0.0279(6) Uani 1 1 d . . .
H41 H 0.7643 0.5707 -0.5126 0.034 Uiso 1 1 calc R . .
H3 H 0.7665 0.4951 -0.4408 0.034 Uiso 1 1 calc R . .
N8 N 0.72287(17) 0.14907(15) -0.49541(11) 0.0276(5) Uani 1 1 d . . .
C22 C 0.99898(17) 0.19911(17) -0.28308(14) 0.0244(5) Uani 1 1 d . . .
H22A H 1.0136 0.2067 -0.3378 0.029 Uiso 1 1 calc R . .
H22B H 0.9672 0.1346 -0.2691 0.029 Uiso 1 1 calc R . .
C16 C 0.85996(19) 0.18793(18) 0.03748(14) 0.0250(5) Uani 1 1 d . . .
H16A H 0.8325 0.1828 0.0903 0.030 Uiso 1 1 calc R . .
H16B H 0.9206 0.2301 0.0319 0.030 Uiso 1 1 calc R . .
C37 C 0.91364(18) 0.38617(17) -0.49205(14) 0.0233(5) Uani 1 1 d . . .
C23 C 1.09593(18) 0.20899(18) -0.24399(16) 0.0279(6) Uani 1 1 d . . .
H23A H 1.0935 0.1670 -0.1969 0.033 Uiso 1 1 calc R . .
H23B H 1.1569 0.1911 -0.2763 0.033 Uiso 1 1 calc R . .
C13 C 0.77376(18) 0.17559(17) -0.06993(13) 0.0212(5) Uani 1 1 d . . .
C20 C 0.95381(19) 0.44388(17) -0.20818(14) 0.0249(5) Uani 1 1 d . . .
H20A H 0.8922 0.4616 -0.2339 0.030 Uiso 1 1 calc R . .
H20B H 1.0071 0.4917 -0.2269 0.030 Uiso 1 1 calc R . .
C29 C 0.47259(18) 0.28105(17) -0.13226(13) 0.0217(5) Uani 1 1 d . . .
H29A H 0.5375 0.2437 -0.1309 0.026 Uiso 1 1 calc R . .
H29B H 0.4181 0.2397 -0.1059 0.026 Uiso 1 1 calc R . .
C30 C 0.48024(18) 0.37382(18) -0.09260(13) 0.0242(5) Uani 1 1 d . . .
H30A H 0.4173 0.4138 -0.0961 0.029 Uiso 1 1 calc R . .
H30B H 0.4892 0.3573 -0.0394 0.029 Uiso 1 1 calc R . .
C15 C 0.8859(2) 0.08679(19) 0.01021(14) 0.0288(6) Uani 1 1 d . . .
H15A H 0.8530 0.0348 0.0446 0.035 Uiso 1 1 calc R . .
H15B H 0.9603 0.0751 0.0062 0.035 Uiso 1 1 calc R . .
C26 C 0.46697(19) 0.31845(19) -0.33740(14) 0.0269(5) Uani 1 1 d . . .
H26A H 0.4566 0.2572 -0.3615 0.032 Uiso 1 1 calc R . .
H26B H 0.5069 0.3643 -0.3731 0.032 Uiso 1 1 calc R . .
C5 C 1.02230(18) -0.08508(19) -0.19277(13) 0.0240(5) Uani 1 1 d . . .
H5A H 1.0363 -0.1308 -0.1497 0.029 Uiso 1 1 calc R . .
H5B H 1.0002 -0.0214 -0.1737 0.029 Uiso 1 1 calc R . .
C32 C 0.65481(19) 0.57995(18) -0.14851(14) 0.0262(5) Uani 1 1 d . . .
H32 H 0.6701 0.6398 -0.1242 0.031 Uiso 1 1 calc R . .
H2 H 0.7180 0.5399 -0.1534 0.031 Uiso 1 1 calc R . .
O3 O 0.57155(15) 0.04877(16) -0.21648(13) 0.0488(6) Uani 1 1 d . . .
C1 C 0.85718(18) -0.07251(18) -0.24503(13) 0.0225(5) Uani 1 1 d . . .
C36 C 0.55662(19) 0.69286(18) -0.23477(15) 0.0272(6) Uani 1 1 d . . .
H36A H 0.5823 0.7515 -0.2138 0.033 Uiso 1 1 calc R . .
H36B H 0.4866 0.6796 -0.2124 0.033 Uiso 1 1 calc R . .
C19 C 0.92967(19) 0.45281(18) -0.12602(14) 0.0272(6) Uani 1 1 d . . .
H19A H 0.9861 0.4244 -0.0984 0.033 Uiso 1 1 calc R . .
H19B H 0.9214 0.5228 -0.1158 0.033 Uiso 1 1 calc R . .
C31 C 0.57430(19) 0.52218(18) -0.09978(14) 0.0260(5) Uani 1 1 d . . .
H31A H 0.5931 0.5149 -0.0479 0.031 Uiso 1 1 calc R . .
H31B H 0.5081 0.5574 -0.1002 0.031 Uiso 1 1 calc R . .
C24 C 1.09637(17) 0.31756(18) -0.22924(15) 0.0252(5) Uani 1 1 d . . .
H24A H 1.1239 0.3270 -0.1812 0.030 Uiso 1 1 calc R . .
H24B H 1.1372 0.3559 -0.2695 0.030 Uiso 1 1 calc R . .
C28 C 0.34825(17) 0.32812(18) -0.22933(14) 0.0240(5) Uani 1 1 d . . .
H28A H 0.3175 0.3802 -0.1991 0.029 Uiso 1 1 calc R . .
H28B H 0.3036 0.2702 -0.2227 0.029 Uiso 1 1 calc R . .
C17 C 0.73611(19) 0.32226(17) -0.00082(13) 0.0241(5) Uani 1 1 d . . .
H17A H 0.7113 0.3263 0.0521 0.029 Uiso 1 1 calc R . .
H17B H 0.6768 0.3303 -0.0306 0.029 Uiso 1 1 calc R . .
C34 C 0.5909(2) 0.60595(18) -0.34543(14) 0.0276(6) Uani 1 1 d . . .
H34A H 0.5304 0.5685 -0.3546 0.033 Uiso 1 1 calc R . .
H34B H 0.6371 0.6122 -0.3917 0.033 Uiso 1 1 calc R . .
C45 C 0.7779(2) 0.13300(18) -0.43708(14) 0.0280(6) Uani 1 1 d . . .
C9 C 0.5218(2) -0.0010(2) -0.16751(16) 0.0323(6) Uani 1 1 d . . .
C8 C 0.3559(2) 0.04772(18) -0.20973(15) 0.0303(6) Uani 1 1 d . . .
H8A H 0.3996 0.0882 -0.2469 0.036 Uiso 1 1 calc R . .
H8B H 0.3143 0.0930 -0.1789 0.036 Uiso 1 1 calc R . .
C46 C 0.8776(2) 0.0862(2) -0.46236(16) 0.0386(7) Uani 1 1 d . . .
H46A H 0.8807 0.0168 -0.4425 0.046 Uiso 1 1 calc R . .
H46B H 0.9351 0.1216 -0.4456 0.046 Uiso 1 1 calc R . .
C42 C 0.6742(2) 0.45008(19) -0.51791(15) 0.0311(6) Uani 1 1 d . . .
H42A H 0.6119 0.4873 -0.5020 0.037 Uiso 1 1 calc R . .
H42B H 0.6782 0.4479 -0.5726 0.037 Uiso 1 1 calc R . .
C38 C 1.0038(2) 0.3577(2) -0.54291(16) 0.0337(6) Uani 1 1 d . . .
H38A H 1.0007 0.2876 -0.5526 0.040 Uiso 1 1 calc R . .
H38B H 1.0679 0.3689 -0.5205 0.040 Uiso 1 1 calc R . .
C35 C 0.5600(2) 0.70668(18) -0.31933(15) 0.0294(6) Uani 1 1 d . . .
H35A H 0.6105 0.7566 -0.3393 0.035 Uiso 1 1 calc R . .
H35B H 0.4925 0.7271 -0.3353 0.035 Uiso 1 1 calc R . .
C18 C 0.8099(2) 0.40442(18) -0.02418(13) 0.0271(6) Uani 1 1 d . . .
H18A H 0.7777 0.4684 -0.0136 0.032 Uiso 1 1 calc R . .
H18B H 0.8711 0.3957 0.0037 0.032 Uiso 1 1 calc R . .
C44 C 0.6194(2) 0.1862(2) -0.48847(15) 0.0325(6) Uani 1 1 d . . .
H44A H 0.5943 0.1841 -0.4352 0.039 Uiso 1 1 calc R . .
H44B H 0.5756 0.1434 -0.5134 0.039 Uiso 1 1 calc R . .
C7 C 1.28546(19) -0.01097(19) -0.25035(14) 0.0275(6) Uani 1 1 d . . .
H7A H 1.2682 0.0271 -0.2963 0.033 Uiso 1 1 calc R . .
H7B H 1.3199 -0.0726 -0.2645 0.033 Uiso 1 1 calc R . .
F7A F 0.8424(4) 0.6780(5) -0.0612(4) 0.0626(15) Uani 0.686(8) 1 d P A 1
C27 C 0.3657(2) 0.3645(2) -0.31100(15) 0.0331(6) Uani 1 1 d . . .
H27A H 0.3106 0.3430 -0.3395 0.040 Uiso 1 1 calc R . .
H27B H 0.3691 0.4370 -0.3166 0.040 Uiso 1 1 calc R . .
C40 C 0.9045(2) 0.4871(2) -0.60283(15) 0.0340(6) Uani 1 1 d . . .
H40A H 0.9232 0.5572 -0.6074 0.041 Uiso 1 1 calc R . .
H40B H 0.8555 0.4762 -0.6396 0.041 Uiso 1 1 calc R . .
F9A F 0.7603(4) 0.8211(5) 0.0594(3) 0.079(2) Uani 0.686(8) 1 d P A 1
C47 C 0.8811(2) 0.0933(2) -0.54680(16) 0.0420(7) Uani 1 1 d . . .
H47A H 0.9056 0.0308 -0.5667 0.050 Uiso 1 1 calc R . .
H47B H 0.9267 0.1466 -0.5685 0.050 Uiso 1 1 calc R . .
C14 C 0.8447(2) 0.0883(2) -0.06617(15) 0.0330(6) Uani 1 1 d . . .
H14A H 0.9008 0.0952 -0.1062 0.040 Uiso 1 1 calc R . .
H14B H 0.8079 0.0271 -0.0712 0.040 Uiso 1 1 calc R . .
C2 C 0.7866(2) -0.1385(2) -0.27906(17) 0.0361(7) Uani 1 1 d . . .
H2A H 0.7197 -0.1423 -0.2497 0.043 Uiso 1 1 calc R . .
H2B H 0.7764 -0.1140 -0.3308 0.043 Uiso 1 1 calc R . .
C48 C 0.7715(2) 0.1154(2) -0.56455(15) 0.0396(7) Uani 1 1 d . . .
H48A H 0.7690 0.1669 -0.6058 0.047 Uiso 1 1 calc R . .
H48B H 0.7384 0.0557 -0.5782 0.047 Uiso 1 1 calc R . .
C4 C 0.9389(2) -0.22592(19) -0.24694(18) 0.0382(7) Uani 1 1 d . . .
H4A H 0.9438 -0.2698 -0.2013 0.046 Uiso 1 1 calc R . .
H4B H 0.9956 -0.2417 -0.2840 0.046 Uiso 1 1 calc R . .
C39 C 0.9978(2) 0.4222(2) -0.61433(16) 0.0412(7) Uani 1 1 d . . .
H39A H 1.0596 0.4626 -0.6248 0.049 Uiso 1 1 calc R . .
H39B H 0.9919 0.3816 -0.6567 0.049 Uiso 1 1 calc R . .
C43 C 0.6109(2) 0.2905(2) -0.52237(15) 0.0314(6) Uani 1 1 d . . .
H43A H 0.6362 0.2936 -0.5756 0.038 Uiso 1 1 calc R . .
H43B H 0.5388 0.3124 -0.5186 0.038 Uiso 1 1 calc R . .
C10 C 0.5630(2) -0.0592(2) -0.10287(17) 0.0428(7) Uani 1 1 d . . .
H10A H 0.5840 -0.0153 -0.0660 0.051 Uiso 1 1 calc R . .
H10B H 0.6222 -0.0999 -0.1197 0.051 Uiso 1 1 calc R . .
F8A F 0.7656(3) 0.6637(3) 0.0563(3) 0.0752(16) Uani 0.686(8) 1 d P A 1
F10 F 0.8418(7) 0.8407(5) -0.0552(4) 0.098(3) Uani 0.686(8) 1 d P A 1
P3 P 0.74127(6) 0.80534(5) 0.47775(4) 0.03824(19) Uani 1 1 d . . .
F13 F 0.80281(13) 0.72696(12) 0.42857(9) 0.0423(4) Uani 1 1 d . . .
F18 F 0.77204(14) 0.74477(15) 0.55154(10) 0.0533(5) Uani 1 1 d . . .
F14 F 0.64331(14) 0.73831(16) 0.48210(11) 0.0607(6) Uani 1 1 d . . .
F16 F 0.8419(2) 0.86621(18) 0.47416(19) 0.1166(12) Uani 1 1 d . . .
F15 F 0.6828(2) 0.88292(17) 0.52657(14) 0.0913(8) Uani 1 1 d . . .
F17 F 0.7062(2) 0.85992(18) 0.40406(13) 0.1009(10) Uani 1 1 d . . .
C12 C 0.3801(2) -0.0694(2) -0.09588(16) 0.0376(7) Uani 1 1 d . . .
H12A H 0.3287 -0.1160 -0.1080 0.045 Uiso 1 1 calc R . .
H12B H 0.3490 -0.0272 -0.0576 0.045 Uiso 1 1 calc R . .
C3 C 0.8388(3) -0.2363(2) -0.2775(2) 0.0535(9) Uani 1 1 d . . .
H3A H 0.7969 -0.2851 -0.2457 0.064 Uiso 1 1 calc R . .
H3B H 0.8489 -0.2590 -0.3283 0.064 Uiso 1 1 calc R . .
F11A F 0.6938(3) 0.7528(3) -0.0318(2) 0.0643(14) Uani 0.686(8) 1 d P A 1
C11 C 0.4743(2) -0.1235(2) -0.06961(17) 0.0446(8) Uani 1 1 d . . .
H11A H 0.4805 -0.1898 -0.0882 0.054 Uiso 1 1 calc R . .
H11B H 0.4717 -0.1296 -0.0146 0.054 Uiso 1 1 calc R . .
F12A F 0.9088(3) 0.7458(5) 0.0324(3) 0.096(2) Uani 0.686(8) 1 d P A 1
O1W O 0.5226(8) 0.9651(10) 0.6348(8) 0.115(7) Uani 0.284(10) 1 d P . .
F9B F 0.7250(9) 0.8436(7) 0.0227(7) 0.072(4) Uani 0.314(8) 1 d P A 2
F8B F 0.7273(8) 0.6707(7) 0.0090(6) 0.077(4) Uani 0.314(8) 1 d P A 2
F11B F 0.7537(10) 0.7813(6) -0.0874(6) 0.096(5) Uani 0.314(8) 1 d P A 2
F10A F 0.8763(12) 0.8420(14) -0.0336(12) 0.097(7) Uani 0.314(8) 1 d P A 2
F7B F 0.8801(9) 0.6850(9) -0.0454(10) 0.063(4) Uani 0.314(8) 1 d P A 2
F12B F 0.846(2) 0.7400(9) 0.0632(9) 0.192(11) Uani 0.314(8) 1 d P A 2

loop_
_atom_site_aniso_label
_atom_site_aniso_U_11
_atom_site_aniso_U_22
_atom_site_aniso_U_33
_atom_site_aniso_U_23
_atom_site_aniso_U_13
_atom_site_aniso_U_12
P1 0.0262(3) 0.0197(3) 0.0293(4) -0.0068(3) -0.0048(3) 0.0006(3)
F2 0.0370(9) 0.0232(8) 0.0426(9) -0.0025(7) -0.0089(7) -0.0083(6)
F3 0.0498(11) 0.0252(8) 0.0727(13) -0.0179(8) -0.0166(9) -0.0032(7)
F5 0.0456(10) 0.0394(9) 0.0384(9) -0.0054(7) -0.0171(8) 0.0034(8)
F4 0.0395(9) 0.0445(10) 0.0400(10) -0.0090(8) 0.0090(7) -0.0070(8)
F6 0.0562(11) 0.0304(9) 0.0546(11) 0.0024(8) -0.0255(9) 0.0046(8)
F1 0.0368(10) 0.0670(12) 0.0528(11) -0.0277(10) 0.0064(8) 0.0046(9)
P2 0.0345(4) 0.0345(4) 0.0394(4) -0.0088(3) 0.0029(3) -0.0084(3)
Na1 0.0209(5) 0.0201(5) 0.0225(5) -0.0007(4) -0.0025(4) -0.0018(4)
Na2 0.0199(5) 0.0215(5) 0.0195(5) -0.0018(4) -0.0026(4) -0.0001(4)
Na3 0.0225(5) 0.0254(5) 0.0202(5) 0.0021(4) -0.0018(4) -0.0024(4)
O5 0.0253(9) 0.0243(9) 0.0219(9) -0.0035(7) -0.0051(7) -0.0033(7)
O6 0.0167(8) 0.0275(9) 0.0215(9) -0.0026(7) -0.0025(7) -0.0001(7)
O9 0.0326(10) 0.0226(9) 0.0254(9) -0.0010(7) -0.0012(8) 0.0024(8)
O4 0.0288(9) 0.0248(9) 0.0196(9) -0.0010(7) -0.0064(7) 0.0005(7)
O7 0.0167(8) 0.0227(8) 0.0229(9) -0.0023(7) -0.0019(7) -0.0002(7)
O8 0.0228(9) 0.0225(9) 0.0238(9) -0.0056(7) 0.0016(7) -0.0005(7)
O1 0.0266(9) 0.0200(9) 0.0391(11) -0.0045(8) -0.0073(8) 0.0022(7)
O2 0.0225(9) 0.0271(9) 0.0244(9) -0.0015(7) -0.0040(7) -0.0055(7)
N3 0.0215(10) 0.0212(10) 0.0172(10) 0.0001(8) -0.0035(8) 0.0020(8)
N1 0.0233(11) 0.0181(10) 0.0256(11) -0.0045(8) -0.0053(8) 0.0008(8)
N6 0.0222(10) 0.0198(10) 0.0249(11) -0.0025(8) -0.0038(8) -0.0021(8)
O11 0.0289(9) 0.0266(9) 0.0231(9) 0.0012(7) -0.0053(7) -0.0029(7)
O12 0.0465(12) 0.0277(10) 0.0227(10) -0.0041(8) -0.0012(8) -0.0016(8)
N5 0.0158(10) 0.0200(10) 0.0242(11) -0.0019(8) -0.0032(8) -0.0007(8)
N4 0.0155(10) 0.0187(10) 0.0288(11) -0.0023(8) -0.0026(8) -0.0008(8)
N7 0.0305(12) 0.0226(11) 0.0215(11) 0.0011(8) 0.0014(9) -0.0017(9)
C21 0.0197(12) 0.0201(11) 0.0162(11) 0.0043(9) -0.0010(9) -0.0022(9)
O10 0.0247(9) 0.0343(10) 0.0320(10) 0.0095(8) 0.0005(8) -0.0024(8)
C25 0.0194(12) 0.0132(11) 0.0236(12) -0.0027(9) -0.0022(9) -0.0025(9)
C33 0.0231(12) 0.0188(12) 0.0268(13) 0.0004(10) -0.0004(10) -0.0067(10)
C6 0.0239(12) 0.0215(12) 0.0230(13) -0.0039(10) -0.0052(10) -0.0008(10)
N2 0.0238(11) 0.0287(11) 0.0293(12) 0.0010(9) -0.0038(9) -0.0068(9)
C41 0.0334(14) 0.0211(12) 0.0286(14) 0.0010(10) -0.0018(11) 0.0015(11)
N8 0.0392(13) 0.0226(11) 0.0212(11) -0.0054(9) 0.0006(9) -0.0039(9)
C22 0.0196(12) 0.0208(12) 0.0326(14) -0.0032(10) -0.0004(10) 0.0000(10)
C16 0.0265(13) 0.0264(13) 0.0229(13) 0.0000(10) -0.0082(10) 0.0037(10)
C37 0.0254(13) 0.0173(11) 0.0273(14) -0.0011(10) -0.0031(10) -0.0047(10)
C23 0.0201(12) 0.0213(12) 0.0421(16) 0.0002(11) -0.0041(11) 0.0018(10)
C13 0.0236(12) 0.0219(12) 0.0172(12) 0.0009(9) 0.0008(10) -0.0020(10)
C20 0.0219(12) 0.0168(11) 0.0352(15) -0.0007(10) -0.0002(10) -0.0007(9)
C29 0.0182(12) 0.0240(12) 0.0217(12) 0.0028(10) 0.0010(9) -0.0001(9)
C30 0.0200(12) 0.0321(14) 0.0198(12) -0.0017(10) 0.0019(10) 0.0006(10)
C15 0.0322(14) 0.0259(13) 0.0288(14) -0.0010(11) -0.0082(11) 0.0080(11)
C26 0.0248(13) 0.0324(14) 0.0243(13) -0.0033(11) -0.0067(10) 0.0029(11)
C5 0.0217(12) 0.0298(13) 0.0219(13) -0.0069(10) -0.0056(10) -0.0002(10)
C32 0.0270(13) 0.0252(13) 0.0281(14) -0.0062(10) -0.0077(11) -0.0009(10)
O3 0.0282(11) 0.0563(14) 0.0605(15) 0.0084(11) -0.0020(10) -0.0214(10)
C1 0.0204(12) 0.0259(13) 0.0214(12) -0.0026(10) -0.0009(10) -0.0020(10)
C36 0.0244(13) 0.0206(12) 0.0366(15) -0.0035(11) -0.0022(11) 0.0002(10)
C19 0.0245(13) 0.0233(13) 0.0353(15) -0.0063(11) -0.0063(11) -0.0027(10)
C31 0.0305(14) 0.0253(13) 0.0229(13) -0.0072(10) -0.0025(10) 0.0024(10)
C24 0.0143(12) 0.0258(13) 0.0353(15) -0.0003(11) -0.0029(10) -0.0019(10)
C28 0.0160(12) 0.0213(12) 0.0350(14) -0.0040(10) -0.0039(10) 0.0014(9)
C17 0.0286(13) 0.0252(13) 0.0189(12) -0.0039(10) -0.0042(10) 0.0071(10)
C34 0.0298(14) 0.0266(13) 0.0262(14) 0.0004(11) -0.0030(11) -0.0009(11)
C45 0.0391(15) 0.0204(12) 0.0248(14) -0.0046(10) -0.0007(11) -0.0078(11)
C9 0.0276(14) 0.0334(15) 0.0376(16) -0.0074(12) -0.0074(12) -0.0051(12)
C8 0.0294(14) 0.0221(13) 0.0393(16) 0.0060(11) -0.0083(12) -0.0062(11)
C46 0.0425(17) 0.0340(15) 0.0397(17) -0.0089(13) -0.0020(13) 0.0060(13)
C42 0.0323(15) 0.0307(14) 0.0299(14) 0.0025(11) -0.0051(11) 0.0050(11)
C38 0.0329(15) 0.0265(14) 0.0400(16) -0.0049(12) 0.0093(12) -0.0016(11)
C35 0.0302(14) 0.0237(13) 0.0340(15) 0.0031(11) -0.0060(11) 0.0000(11)
C18 0.0395(15) 0.0219(12) 0.0213(13) -0.0056(10) -0.0080(11) 0.0006(11)
C44 0.0331(15) 0.0354(15) 0.0303(15) -0.0048(12) -0.0051(12) -0.0101(12)
C7 0.0255(13) 0.0280(13) 0.0283(14) 0.0034(11) -0.0032(11) -0.0043(11)
F7A 0.056(4) 0.057(2) 0.078(3) -0.0335(19) -0.001(3) 0.008(3)
C27 0.0294(14) 0.0426(16) 0.0288(14) -0.0060(12) -0.0100(11) 0.0097(12)
C40 0.0475(17) 0.0308(14) 0.0233(14) -0.0009(11) -0.0004(12) -0.0051(13)
F9A 0.070(3) 0.096(5) 0.074(3) -0.058(3) 0.028(2) -0.030(3)
C47 0.0513(19) 0.0351(16) 0.0385(17) -0.0129(13) 0.0120(14) -0.0095(14)
C14 0.0421(16) 0.0295(14) 0.0283(15) -0.0048(11) -0.0083(12) 0.0131(12)
C2 0.0249(14) 0.0362(15) 0.0506(18) -0.0165(13) -0.0104(12) -0.0028(12)
C48 0.060(2) 0.0346(16) 0.0243(15) -0.0070(12) -0.0003(13) 0.0032(14)
C4 0.0334(15) 0.0220(13) 0.061(2) -0.0121(13) -0.0062(14) 0.0008(11)
C39 0.0435(18) 0.0504(19) 0.0289(16) -0.0060(13) 0.0038(13) 0.0000(14)
C43 0.0303(14) 0.0373(15) 0.0285(14) -0.0040(12) -0.0106(11) -0.0035(12)
C10 0.0367(17) 0.0509(19) 0.0431(18) -0.0062(15) -0.0149(14) 0.0047(14)
F8A 0.051(2) 0.087(3) 0.078(3) 0.041(3) 0.0120(19) -0.0068(18)
F10 0.146(7) 0.033(3) 0.094(4) 0.028(3) 0.071(5) 0.014(4)
P3 0.0480(5) 0.0252(4) 0.0406(4) -0.0018(3) 0.0009(4) -0.0023(3)
F13 0.0545(11) 0.0362(9) 0.0346(9) -0.0021(7) 0.0061(8) -0.0014(8)
F18 0.0532(11) 0.0719(13) 0.0369(10) -0.0105(9) -0.0130(8) 0.0136(10)
F14 0.0369(10) 0.0911(15) 0.0545(12) 0.0032(11) -0.0098(9) -0.0145(10)
F16 0.106(2) 0.0718(16) 0.172(3) -0.0525(18) 0.0427(19) -0.0641(16)
F15 0.126(2) 0.0623(15) 0.0822(17) -0.0207(13) 0.0121(15) 0.0416(14)
F17 0.154(3) 0.0740(16) 0.0610(15) 0.0404(13) 0.0168(15) 0.0502(16)
C12 0.0353(16) 0.0457(17) 0.0302(15) 0.0056(13) -0.0015(12) -0.0024(13)
C3 0.051(2) 0.0304(16) 0.085(3) -0.0193(17) -0.0320(19) -0.0011(14)
F11A 0.057(2) 0.083(3) 0.059(3) -0.025(2) -0.0282(18) 0.0228(18)
C11 0.0496(19) 0.0499(19) 0.0339(17) 0.0047(14) -0.0089(14) 0.0055(15)
F12A 0.032(2) 0.185(6) 0.071(3) -0.006(3) -0.0020(17) -0.028(2)
O1W 0.070(8) 0.142(13) 0.143(13) -0.079(10) -0.019(7) 0.006(7)
F9B 0.066(7) 0.049(4) 0.092(9) -0.002(5) 0.042(6) 0.010(4)
F8B 0.084(7) 0.068(6) 0.077(7) -0.032(6) 0.037(6) -0.053(6)
F11B 0.152(11) 0.070(6) 0.078(8) -0.027(5) -0.070(8) 0.028(6)
F10A 0.056(6) 0.057(8) 0.178(17) -0.033(9) 0.025(7) -0.024(5)
F7B 0.045(7) 0.027(4) 0.113(11) -0.009(5) 0.013(6) 0.013(4)
F12B 0.43(3) 0.082(8) 0.087(10) 0.028(8) -0.164(16) -0.015(16)

loop_
_atom_type_symbol
_atom_type_description
_atom_type_scat_dispersion_real
_atom_type_scat_dispersion_imag
_atom_type_scat_source
C C 0.0033 0.0016 'International Tables Vol C Tables 4.2.6.8 and 6.1.1.4'
H H 0.0000 0.0000 'International Tables Vol C Tables 4.2.6.8 and 6.1.1.4'
F F 0.0171 0.0103 'International Tables Vol C Tables 4.2.6.8 and 6.1.1.4'
N N 0.0061 0.0033 'International Tables Vol C Tables 4.2.6.8 and 6.1.1.4'
Na Na 0.0362 0.0249 'International Tables Vol C Tables 4.2.6.8 and 6.1.1.4'
O O 0.0106 0.0060 'International Tables Vol C Tables 4.2.6.8 and 6.1.1.4'
P P 0.1023 0.0942 'International Tables Vol C Tables 4.2.6.8 and 6.1.1.4'

loop_
_exptl_crystal_face_index_h
_exptl_crystal_face_index_k
_exptl_crystal_face_index_l
_exptl_crystal_face_perp_dist
_exptl_oxdiff_crystal_face_indexfrac_h
_exptl_oxdiff_crystal_face_indexfrac_k
_exptl_oxdiff_crystal_face_indexfrac_l
_exptl_oxdiff_crystal_face_x
_exptl_oxdiff_crystal_face_y
_exptl_oxdiff_crystal_face_z
1 1 -25 0.0852 1.0000 1.0000 -25.0000 -0.1663 0.9835 -0.0087
0 -1 25 0.0361 0.0000 -1.0000 25.0000 0.1863 -0.9721 0.0575
-17 -8 -5 0.3295 -17.0000 -8.0000 -5.0001 0.0194 0.0111 -0.9995
2 -19 -3 0.2963 2.0000 -19.0000 -3.0001 0.9404 0.1672 -0.2789
13 -14 0 0.2588 13.0000 -14.0000 -0.0000 0.9351 0.1694 0.3637
14 12 5 0.2338 14.0000 12.0000 5.0001 -0.2723 -0.0513 0.9304
-1 19 3 0.1364 -1.0000 19.0000 3.0001 -0.9204 -0.1557 0.3277

loop_
_geom_angle_atom_site_label_1
_geom_angle_atom_site_label_2
_geom_angle_atom_site_label_3
_geom_angle
_geom_angle_site_symmetry_3
F2 P1 F5 90.14(8) .
F2 P1 F4 89.74(9) .
F2 P1 F6 89.88(9) .
F3 P1 F2 179.42(10) .
F3 P1 F5 89.28(9) .
F3 P1 F4 90.28(9) .
F3 P1 F6 90.70(9) .
F5 P1 F6 178.99(11) .
F4 P1 F5 89.46(10) .
F4 P1 F6 89.53(10) .
F1 P1 F2 90.03(9) .
F1 P1 F3 89.96(10) .
F1 P1 F5 90.81(10) .
F1 P1 F4 179.65(10) .
F1 P1 F6 90.20(10) .
F7A P2 F8A 89.8(4) .
F7A P2 F12A 89.9(3) .
F7A P2 F9B 151.7(5) .
F7A P2 F11B 69.5(4) .
F7A P2 F10A 98.2(9) .
F9A P2 F7A 174.1(4) .
F9A P2 F8A 84.3(4) .
F9A P2 F12A 89.3(3) .
F9A P2 F9B 31.5(4) .
F9A P2 F11B 114.3(4) .
F9A P2 F10A 87.0(8) .
F8A P2 F9B 101.5(4) .
F8A P2 F11B 124.8(4) .
F10 P2 F7A 92.5(4) .
F10 P2 F9A 93.3(4) .
F10 P2 F8A 175.8(4) .
F10 P2 F11A 96.7(4) .
F10 P2 F12A 90.4(4) .
F10 P2 F9B 78.0(5) .
F10 P2 F8B 146.3(6) .
F10 P2 F11B 59.3(5) .
F10 P2 F10A 23.1(8) .
F10 P2 F7B 90.0(6) .
F11A P2 F7A 90.6(2) .
F11A P2 F9A 89.4(2) .
F11A P2 F8A 86.8(2) .
F11A P2 F12A 172.9(3) .
F11A P2 F9B 64.6(5) .
F11A P2 F11B 45.2(4) .
F11A P2 F10A 118.8(7) .
F12A P2 F8A 86.1(2) .
F12A P2 F9B 116.4(6) .
F12A P2 F11B 141.1(5) .
F9B P2 F11B 82.9(5) .
F8B P2 F7A 75.2(4) .
F8B P2 F9A 100.2(3) .
F8B P2 F8A 37.8(4) .
F8B P2 F11A 53.2(5) .
F8B P2 F12A 120.3(6) .
F8B P2 F9B 98.0(6) .
F8B P2 F11B 87.0(6) .
F8B P2 F10A 168.8(8) .
F8B P2 F7B 89.4(6) .
F10A P2 F8A 152.8(7) .
F10A P2 F12A 68.0(7) .
F10A P2 F9B 83.6(9) .
F10A P2 F11B 82.1(7) .
F7B P2 F7A 22.3(5) .
F7B P2 F9A 156.8(5) .
F7B P2 F8A 90.8(6) .
F7B P2 F11A 112.9(5) .
F7B P2 F12A 67.8(6) .
F7B P2 F9B 167.1(7) .
F7B P2 F11B 87.0(6) .
F7B P2 F10A 87.2(9) .
F12B P2 F7A 112.9(9) .
F12B P2 F9A 63.6(9) .
F12B P2 F8A 59.6(8) .
F12B P2 F10 116.2(8) .
F12B P2 F11A 137.3(13) .
F12B P2 F12A 36.8(12) .
F12B P2 F9B 95.0(9) .
F12B P2 F8B 97.4(9) .
F12B P2 F11B 175.4(7) .
F12B P2 F10A 93.5(11) .
F12B P2 F7B 94.5(11) .
Na3 Na1 Na2 58.96(3) .
O6 Na1 Na2 43.30(4) .
O6 Na1 Na3 45.14(4) .
O4 Na1 Na2 45.77(4) .
O4 Na1 Na3 104.46(5) .
O4 Na1 O6 73.54(6) .
O7 Na1 Na2 46.00(4) .
O7 Na1 Na3 46.85(4) .
O7 Na1 O6 72.21(5) .
O7 Na1 O4 80.76(6) .
O1 Na1 Na2 129.00(6) .
O1 Na1 Na3 125.04(6) .
O1 Na1 O6 99.29(6) .
O1 Na1 O4 99.70(7) .
O1 Na1 O7 171.08(7) .
O1 Na1 O12 93.99(7) .
O1 Na1 O3 102.70(8) .
O12 Na1 Na2 105.99(5) .
O12 Na1 Na3 47.12(5) .
O12 Na1 O6 78.55(6) .
O12 Na1 O4 150.50(7) .
O12 Na1 O7 81.81(7) .
O3 Na1 Na2 114.17(7) .
O3 Na1 Na3 123.33(7) .
O3 Na1 O6 156.46(8) .
O3 Na1 O4 94.41(8) .
O3 Na1 O7 86.11(7) .
O3 Na1 O12 107.97(8) .
Na3 Na2 Na1 59.83(3) .
O5 Na2 Na1 120.33(5) .
O5 Na2 Na3 129.57(5) .
O6 Na2 Na1 53.42(5) .
O6 Na2 Na3 46.41(5) .
O6 Na2 O5 90.51(6) .
O6 Na2 O9 86.12(6) .
O6 Na2 O4 83.20(7) .
O6 Na2 O7 80.89(6) .
O6 Na2 O8 168.58(7) .
O9 Na2 Na1 112.24(5) .
O9 Na2 Na3 53.45(5) .
O9 Na2 O5 110.00(6) .
O4 Na2 Na1 48.67(5) .
O4 Na2 Na3 108.21(5) .
O4 Na2 O5 86.27(6) .
O4 Na2 O9 160.63(7) .
O4 Na2 O7 84.66(6) .
O7 Na2 Na1 47.87(4) .
O7 Na2 Na3 47.47(4) .
O7 Na2 O5 168.17(7) .
O7 Na2 O9 77.71(6) .
O8 Na2 Na1 124.00(5) .
O8 Na2 Na3 122.17(5) .
O8 Na2 O5 99.41(6) .
O8 Na2 O9 85.19(6) .
O8 Na2 O4 102.94(7) .
O8 Na2 O7 90.02(6) .
Na2 Na3 Na1 61.21(3) .
O6 Na3 Na1 54.02(5) .
O6 Na3 Na2 44.93(5) .
O6 Na3 O9 80.46(6) .
O6 Na3 O7 79.58(6) .
O6 Na3 O11 167.07(7) .
O6 Na3 O12 84.75(7) .
O6 Na3 C45 98.13(7) .
O9 Na3 Na1 108.15(5) .
O9 Na3 Na2 47.90(4) .
O9 Na3 C45 174.95(7) .
O7 Na3 Na1 48.59(4) .
O7 Na3 Na2 47.30(4) .
O7 Na3 O9 73.74(6) .
O7 Na3 O11 111.46(6) .
O7 Na3 O12 82.40(6) .
O7 Na3 C45 101.26(7) .
O11 Na3 Na1 127.98(5) .
O11 Na3 Na2 147.88(6) .
O11 Na3 O9 108.61(6) .
O11 Na3 C45 73.62(7) .
O12 Na3 Na1 46.09(5) .
O12 Na3 Na2 107.21(5) .
O12 Na3 O9 153.78(7) .
O12 Na3 O11 89.95(7) .
O12 Na3 C45 21.45(6) .
O10 Na3 Na1 118.19(6) .
O10 Na3 Na2 121.96(6) .
O10 Na3 O6 85.36(7) .
O10 Na3 O9 107.87(7) .
O10 Na3 O7 164.40(7) .
O10 Na3 O11 83.06(7) .
O10 Na3 O12 92.25(7) .
O10 Na3 C45 76.75(7) .
C45 Na3 Na1 67.37(5) .
C45 Na3 Na2 128.09(6) .
C19 O5 Na2 125.02(14) .
C19 O5 C18 112.73(18) .
C18 O5 Na2 120.08(14) .
Na2 O6 Na1 83.27(6) .
Na2 O6 Na3 88.66(6) .
Na3 O6 Na1 80.85(5) .
C21 O6 Na1 121.24(14) .
C21 O6 Na2 131.66(15) .
C21 O6 Na3 132.75(15) .
Na2 O9 Na3 78.65(6) .
C33 O9 Na2 126.82(16) .
C33 O9 Na3 143.52(16) .
Na2 O4 Na1 85.55(6) .
C13 O4 Na1 128.36(15) .
C13 O4 Na2 123.93(15) .
Na2 O7 Na1 86.13(6) .
Na2 O7 Na3 85.22(6) .
Na3 O7 Na1 84.56(6) .
C25 O7 Na1 138.10(14) .
C25 O7 Na2 122.46(14) .
C25 O7 Na3 124.13(15) .
C30 O8 Na2 123.91(14) .
C31 O8 Na2 118.78(14) .
C31 O8 C30 112.98(18) .
C1 O1 Na1 140.90(16) .
C6 O2 C7 111.19(18) .
C13 N3 C16 114.4(2) .
C13 N3 C17 124.0(2) .
C17 N3 C16 120.64(19) .
C5 N1 C4 122.2(2) .
C1 N1 C5 123.3(2) .
C1 N1 C4 114.0(2) .
C33 N6 C32 124.8(2) .
C33 N6 C36 114.1(2) .
C32 N6 C36 120.8(2) .
C42 O11 Na3 117.06(14) .
C42 O11 C43 111.57(19) .
C43 O11 Na3 130.64(14) .
Na1 O12 Na3 86.79(7) .
C45 O12 Na1 157.75(18) .
C45 O12 Na3 113.91(16) .
C25 N5 C29 124.14(19) .
C25 N5 C28 113.95(19) .
C29 N5 C28 121.88(19) .
C21 N4 C20 124.8(2) .
C21 N4 C24 113.1(2) .
C20 N4 C24 121.29(18) .
C41 N7 C40 121.8(2) .
C37 N7 C41 123.7(2) .
C37 N7 C40 114.5(2) .
O6 C21 N4 124.8(2) .
O6 C21 C22 126.3(2) .
N4 C21 C22 108.81(19) .
C37 O10 Na3 132.76(17) .
O7 C25 N5 125.8(2) .
O7 C25 C26 125.9(2) .
N5 C25 C26 108.4(2) .
O9 C33 N6 125.6(2) .
O9 C33 C34 126.4(2) .
N6 C33 C34 108.0(2) .
O2 C6 C5 108.47(19) .
C9 N2 C8 122.7(2) .
C9 N2 C12 113.6(2) .
C8 N2 C12 122.6(2) .
N7 C41 C42 112.3(2) .
C45 N8 C44 122.5(2) .
C45 N8 C48 114.3(2) .
C44 N8 C48 122.8(2) .
C21 C22 C23 103.93(19) .
N3 C16 C15 103.71(19) .
N7 C37 C38 108.7(2) .
O10 C37 N7 125.1(2) .
O10 C37 C38 126.3(2) .
C24 C23 C22 103.52(19) .
O4 C13 N3 125.2(2) .
O4 C13 C14 126.2(2) .
N3 C13 C14 108.6(2) .
N4 C20 C19 114.2(2) .
N5 C29 C30 111.70(19) .
O8 C30 C29 108.10(18) .
C16 C15 C14 105.1(2) .
C25 C26 C27 104.2(2) .
N1 C5 C6 111.60(19) .
N6 C32 C31 112.6(2) .
C9 O3 Na1 143.9(2) .
O1 C1 N1 125.4(2) .
O1 C1 C2 126.1(2) .
N1 C1 C2 108.5(2) .
N6 C36 C35 103.2(2) .
O5 C19 C20 108.85(19) .
O8 C31 C32 109.0(2) .
N4 C24 C23 103.36(18) .
N5 C28 C27 103.19(19) .
N3 C17 C18 111.8(2) .
C33 C34 C35 104.4(2) .
O12 C45 Na3 44.64(12) .
O12 C45 N8 124.3(3) .
O12 C45 C46 126.8(3) .
N8 C45 Na3 101.37(16) .
N8 C45 C46 108.9(2) .
C46 C45 Na3 128.37(17) .
N2 C9 C10 108.8(2) .
O3 C9 N2 125.0(3) .
O3 C9 C10 126.1(3) .
N2 C8 C7 114.7(2) 1_455
C45 C46 C47 104.9(2) .
O11 C42 C41 109.0(2) .
C37 C38 C39 105.8(2) .
C36 C35 C34 104.3(2) .
O5 C18 C17 107.86(19) .
N8 C44 C43 112.1(2) .
O2 C7 C8 109.7(2) 1_655
C26 C27 C28 104.5(2) .
N7 C40 C39 104.4(2) .
C46 C47 C48 105.2(2) .
C13 C14 C15 105.3(2) .
C3 C2 C1 104.9(2) .
N8 C48 C47 103.6(2) .
N1 C4 C3 104.5(2) .
C40 C39 C38 106.6(2) .
O11 C43 C44 109.0(2) .
C9 C10 C11 104.4(2) .
F18 P3 F13 89.56(10) .
F14 P3 F13 89.15(10) .
F14 P3 F18 87.63(11) .
F16 P3 F13 88.42(12) .
F16 P3 F18 90.20(16) .
F16 P3 F14 176.76(15) .
F16 P3 F15 90.57(15) .
F16 P3 F17 93.15(18) .
F15 P3 F13 178.90(14) .
F15 P3 F18 89.99(12) .
F15 P3 F14 91.84(14) .
F15 P3 F17 91.20(14) .
F17 P3 F13 89.31(11) .
F17 P3 F18 176.44(15) .
F17 P3 F14 88.97(14) .
N2 C12 C11 103.1(2) .
C4 C3 C2 107.9(2) .
C12 C11 C10 104.2(2) .

loop_
_geom_bond_atom_site_label_1
_geom_bond_atom_site_label_2
_geom_bond_distance
_geom_bond_site_symmetry_2
P1 F2 1.5969(15) .
P1 F3 1.5968(16) .
P1 F5 1.6015(17) .
P1 F4 1.5991(17) .
P1 F6 1.6018(17) .
P1 F1 1.5894(17) .
P2 F7A 1.577(7) .
P2 F9A 1.575(4) .
P2 F8A 1.639(3) .
P2 F10 1.517(5) .
P2 F11A 1.568(3) .
P2 F12A 1.597(4) .
P2 F9B 1.652(10) .
P2 F8B 1.522(6) .
P2 F11B 1.710(8) .
P2 F10A 1.590(15) .
P2 F7B 1.562(14) .
P2 F12B 1.384(10) .
Na1 Na2 3.2818(13) .
Na1 Na3 3.2376(13) .
Na1 O6 2.6537(18) .
Na1 O4 2.4719(18) .
Na1 O7 2.4392(18) .
Na1 O1 2.2739(19) .
Na1 O12 2.336(2) .
Na1 O3 2.287(2) .
Na2 Na3 3.2084(13) .
Na2 O5 2.4417(18) .
Na2 O6 2.2665(18) .
Na2 O9 2.4281(19) .
Na2 O4 2.3588(18) .
Na2 O7 2.3662(18) .
Na2 O8 2.3568(18) .
Na3 O6 2.3244(18) .
Na3 O9 2.6290(19) .
Na3 O7 2.3728(17) .
Na3 O11 2.5044(19) .
Na3 O12 2.376(2) .
Na3 O10 2.2749(19) .
Na3 C45 3.092(3) .
O5 C19 1.430(3) .
O5 C18 1.431(3) .
O6 C21 1.240(3) .
O9 C33 1.241(3) .
O4 C13 1.241(3) .
O7 C25 1.244(3) .
O8 C30 1.437(3) .
O8 C31 1.428(3) .
O1 C1 1.229(3) .
O2 C6 1.422(3) .
O2 C7 1.429(3) .
N3 C16 1.466(3) .
N3 C13 1.337(3) .
N3 C17 1.451(3) .
N1 C5 1.445(3) .
N1 C1 1.338(3) .
N1 C4 1.454(3) .
N6 C33 1.342(3) .
N6 C32 1.455(3) .
N6 C36 1.460(3) .
O11 C42 1.423(3) .
O11 C43 1.433(3) .
O12 C45 1.237(3) .
N5 C25 1.334(3) .
N5 C29 1.454(3) .
N5 C28 1.462(3) .
N4 C21 1.339(3) .
N4 C20 1.460(3) .
N4 C24 1.469(3) .
N7 C41 1.452(3) .
N7 C37 1.340(3) .
N7 C40 1.463(3) .
C21 C22 1.503(3) .
O10 C37 1.228(3) .
C25 C26 1.506(3) .
C33 C34 1.510(3) .
C6 C5 1.516(3) .
N2 C9 1.341(3) .
N2 C8 1.448(3) .
N2 C12 1.462(3) .
C41 C42 1.518(4) .
N8 C45 1.336(3) .
N8 C44 1.447(3) .
N8 C48 1.457(3) .
C22 C23 1.529(3) .
C16 C15 1.526(3) .
C37 C38 1.502(3) .
C23 C24 1.528(3) .
C13 C14 1.505(3) .
C20 C19 1.506(4) .
C29 C30 1.513(3) .
C15 C14 1.528(4) .
C26 C27 1.520(4) .
C32 C31 1.514(3) .
O3 C9 1.226(3) .
C1 C2 1.510(3) .
C36 C35 1.525(4) .
C28 C27 1.523(4) .
C17 C18 1.513(3) .
C34 C35 1.526(4) .
C45 C46 1.503(4) .
C9 C10 1.501(4) .
C8 C7 1.513(3) 1_455
C46 C47 1.521(4) .
C38 C39 1.517(4) .
C44 C43 1.516(4) .
C7 C8 1.513(3) 1_655
C40 C39 1.513(4) .
C47 C48 1.529(4) .
C2 C3 1.492(4) .
C4 C3 1.491(4) .
C10 C11 1.530(4) .
P3 F13 1.6068(18) .
P3 F18 1.5977(19) .
P3 F14 1.593(2) .
P3 F16 1.575(2) .
P3 F15 1.578(2) .
P3 F17 1.580(2) .
C12 C11 1.529(4) .
